data_2009386
loop_
_publ_author_name
'Fronczek, F.R.'

_publ_section_title
;
 2,4-Dinitrophenylhydrazone derivative of acetone
;
_journal_issue 1
_journal_name_full 'Acta Crystallographica Section C'
_journal_page_first 122
_journal_page_last 124
_journal_paper_doi 10.1107/S0108270193006572
_journal_volume 50
_journal_year 1994
_chemical_formula_sum 'C9 H10 N4 O4'
_chemical_formula_weight 238.2
_space_group_IT_number 2
_space_group_name_Hall '-P 1'
_space_group_name_H-M_alt 'P -1'
_symmetry_cell_setting triclinic
_symmetry_space_group_name_Hall '-P 1'
_symmetry_space_group_name_H-M 'P -1'
_atom_type_scat_source IntTabIV
_cell_angle_alpha 66.709(13)
_cell_angle_beta 89.607(12)
_cell_angle_gamma 79.451(12)
_cell_formula_units_Z 2
_cell_length_a 7.2032(10)
_cell_length_b 8.2781(13)
_cell_length_c 10.121(2)
_cell_measurement_reflns_used 25
_cell_measurement_temperature 296
_cell_measurement_theta_max 30
_cell_measurement_theta_min 25
_cell_volume 543.52(17)
_diffrn_measurement_device 'Enraf-Nonius CAD-4'
_diffrn_measurement_method \w-2\q
_diffrn_radiation_type CuK\a
_diffrn_radiation_wavelength 1.54184
_diffrn_reflns_limit_h_max 9
_diffrn_reflns_limit_h_min 0
_diffrn_reflns_limit_k_max 10
_diffrn_reflns_limit_k_min -9
_diffrn_reflns_limit_l_max 12
_diffrn_reflns_limit_l_min -12
_diffrn_reflns_number 2229
_diffrn_reflns_theta_max 75
_diffrn_standards_decay_% <2
_diffrn_standards_interval_time 166.67
_diffrn_standards_number 3
_exptl_absorpt_coefficient_mu 0.96
_exptl_absorpt_correction_T_max 0.989
_exptl_absorpt_correction_T_min 0.873
_exptl_absorpt_correction_type empirical
_exptl_crystal_colour Yellow
_exptl_crystal_density_diffrn 1.455
_exptl_crystal_description Plate
_exptl_crystal_size_max 0.40
_exptl_crystal_size_mid 0.35
_exptl_crystal_size_min 0.10
_refine_diff_density_max 0.20
_refine_diff_density_min -0.19
_refine_ls_extinction_coef 7.7E-6(5)
_refine_ls_extinction_method '(I + gI~c~)^-1^ applied to F~c~'
_refine_ls_goodness_of_fit_obs 2.643
_refine_ls_hydrogen_treatment refall
_refine_ls_number_parameters 195
_refine_ls_number_reflns 1629
_refine_ls_R_factor_obs 0.058
_refine_ls_shift/esd_max 0.01
_refine_ls_structure_factor_coef F
_refine_ls_weighting_details 'w = 4F~o~^2^[\s^2^(I) + (0.02F~o~^2^)^2^]^-1^'
_refine_ls_weighting_scheme calc
_refine_ls_wR_factor_obs 0.062
_reflns_number_observed 1629
_reflns_number_total 2229
_reflns_observed_criterion I>1\s(I)
_cod_data_source_file hh1066.cif
_cod_data_source_block hh1066_structure_1_of_1
_cod_depositor_comments
;
 Replaced extinction coefficient value 'g=7.7(5)E-6' by float value '7.7E-6(5)'.

 M\'elanie Lailler,
 2017-07-07
 
The following automatic conversions were performed:

'_refine_ls_weighting_scheme' value ' w = 4F~o~^2^[\s^2^(I) +
(0.02F~o~^2^)^2^]^-1^' was changed to 'calc'. New tag
'_refine_ls_weighting_details' was created. The value of the new tag
was set to 'w = 4F~o~^2^[\s^2^(I) + (0.02F~o~^2^)^2^]^-1^'.

Automatic conversion script
Id: cif_fix_values 3143 2015-03-26 13:38:13Z robertas 
;
_cod_original_cell_volume 543.5(2)
_cod_database_code 2009386

loop_
_space_group_symop_id
_space_group_symop_operation_xyz
1 x,y,z
2 -x,-y,-z

loop_
_atom_site_label
_atom_site_fract_x
_atom_site_fract_y
_atom_site_fract_z
O1 .1997(2) .0729(3) .1390(2)
O2 .3159(3) .0326(3) .3468(2)
O3 .8488(3) .2634(3) .4043(2)
O4 .9969(2) .4015(2) .2214(2)
N1 .3682(3) .2235(2) -.0937(2)
N2 .4006(3) .2831(3) -.2382(2)
N3 .3205(3) .0883(3) .2171(2)
N4 .8719(3) .3191(3) .2765(2)
C1 .4721(3) .1795(5) .1491(2)
C2 .5959(3) .2058(3) .2390(2)
C3 .7421(3) .2902(3) .1818(2)
C4 .7684(3) .3481(3) .0358(2)
C5 .6474(3) .3231(3) -.0539(2)
C6 .4902(3) .2405(3) -.0009(2)
C7 .2715(4) .2721(3) -.3201(2)
C8 .0955(4) .2022(4) -.2708(3)
C9 .3013(5) .3364(4) -.4755(3)
H1N .261(3) .180(3) -.053(2)
H2 .584(3) .170(3) .331(2)
H4 .872(3) .394(3) -.002(2)
H5 .654(3) .375(3) -.158(2)
H8a .043(4) .205(3) -.345(2)
H8b .017(4) .263(3) -.232(2)
H8c .133(4) .079(4) -.188(3)
H9a .195(5) .452(4) -.542(3)
H9b .292(5) .253(5) -.510(3)
H9c .417(4) .371(3) -.498(2)

loop_
_geom_angle_atom_site_label_1
_geom_angle_atom_site_label_2
_geom_angle_atom_site_label_3
_geom_angle
_geom_angle_publ_flag
N2 N1 C6 119.5(2) yes
N1 N2 C7 115.4(2) yes
N2 C7 C8 125.4(2) yes
N2 C7 C9 116.6(2) yes
C8 C7 C9 118.0(3) yes
O1 N3 O2 122.6(2) yes
O1 N3 C1 118.3(2) yes
O2 N3 C1 119.1(2) yes
O3 N4 O4 123.6(2) yes
O3 N4 C3 118.5(2) yes
O4 N4 C3 117.8(2) yes

loop_
_geom_bond_atom_site_label_1
_geom_bond_atom_site_label_2
_geom_bond_distance
_geom_bond_publ_flag
N1 N2 1.380(2) yes
N1 C6 1.355(3) yes
N2 C7 1.289(4) yes
C7 C8 1.490(4) yes
C7 C9 1.477(3) yes
N3 O1 1.236(3) yes
N3 O2 1.210(3) yes
N3 C1 1.455(3) yes
N4 O3 1.211(2) yes
N4 O4 1.227(3) yes
N4 C3 1.458(3) yes
C1 C2 1.381(4) no
C1 C6 1.411(3) no
C2 C3 1.369(3) no
C3 C4 1.385(3) no
C4 C5 1.361(4) no
C5 C6 1.422(3) no

loop_
_geom_torsion_atom_site_label_1
_geom_torsion_atom_site_label_2
_geom_torsion_atom_site_label_3
_geom_torsion_atom_site_label_4
_geom_torsion
_geom_torsion_publ_flag
C6 N1 N2 C7 -175.8(2) yes
N2 N1 C6 C5 1.5(3) yes
N1 N2 C7 C9 179.4(2) yes
O1 N3 C1 C6 -3.8(4) yes
O3 N4 C3 C2 1.8(4) yes
C4 C5 C6 C1 -2.7(4) yes
